data_1510423
loop_
_publ_author_name
'Hoppe, R.'
'Schneider, J.'

_publ_section_title
;
 Das erste quinquinaere Oxoaurat(I) K6 Na (I O6) (Au O)2 = K6 (Na I O6)
 (Au O2/2)2
;
_journal_name_full 'Zeitschrift fuer Anorganische und Allgemeine Chemie'
_journal_page_first 54
_journal_page_last 64
_journal_volume 574
_journal_year 1989
_chemical_formula_sum 'Au2 I K6 Na O8'
_chemical_name_systematic 'K6 Na (I O6) (Au O)2'
_space_group_IT_number 13
_symmetry_space_group_name_Hall '-P 2yc'
_symmetry_space_group_name_H-M 'P 1 2/c 1'
_cell_angle_alpha 90
_cell_angle_beta 122.9
_cell_angle_gamma 90
_cell_formula_units_Z 2
_cell_length_a 7.074
_cell_length_b 9.773
_cell_length_c 11.994
_cell_volume 696.209
_citation_journal_id_ASTM ZAACAB
_cod_data_source_file gold_512.cif
_cod_data_source_block Au2I1K6Na1O8
_cod_original_cell_volume 696.2091
_cod_original_formula_sum 'Au2 I1 K6 Na1 O8'
_cod_database_code 1510423

loop_
_symmetry_equiv_pos_as_xyz
x,y,z
-x,y,-z+1/2
-x,-y,-z
x,-y,z-1/2

loop_
_atom_site_label
_atom_site_type_symbol
_atom_site_fract_x
_atom_site_fract_y
_atom_site_fract_z
_atom_site_occupancy
_atom_site_U_iso_or_equiv
Au1 Au+1 0 0.0426 0.25 1 0.0
I1 I+7 0.5 0.5 0 1 0.0
K1 K+1 0.9901 0.3375 0.0893 1 0.0
K4 K+1 0.5 0.1578 0.75 1 0.0
O4 O-2 0.2136 0.9462 0.6855 1 0.0
K3 K+1 0.5278 0.8194 0.9117 1 0.0
Na1 Na+1 0.5 0.5061 0.25 1 0.0
K2 K+1 0 0.6467 0.25 1 0.0
O2 O-2 0.7373 0.4259 0.4873 1 0.0
O1 O-2 0.7116 0.4204 0.1671 1 0.0
Au2 Au+1 0 0 0 1 0.0
O3 O-2 0.4975 0.6608 0.4091 1 0.0
